data_4303241
loop_
_publ_author_name
'Marta Mameli'
'M. Carla Aragoni'
'Massimiliano Arca'
'Marta Atzori'
'Andrea Bencini'
'Carla Bazzicalupi'
'Alexander J. Blake'
'Claudia Caltagirone'
'Francesco A. Devillanova'
'Alessandra Garau'
'Michael B. Hursthouse'
'Francesco Isaia'
'Vito Lippolis'
'Barbara Valtancoli'

_publ_section_title
;
Synthesis and Coordination Properties of Quinoline Pendant Arm Derivatives
of [9]aneN3 and [9]aneN2S as Fluorescent Zinc Sensors
;
_journal_name_full 'Inorganic Chemistry'
_journal_page_first 9236
_journal_page_last 9249
_journal_paper_doi 10.1021/ic901012w
_journal_volume 48
_journal_year 2009
_chemical_formula_sum 'C36 H36 B2 F8 N6 Zn'
_chemical_formula_weight 791.70
_chemical_name_systematic
; 
 ? 
;
_space_group_IT_number 2
_symmetry_cell_setting triclinic
_symmetry_space_group_name_Hall '-P 1'
_symmetry_space_group_name_H-M 'P -1'
_atom_sites_solution_hydrogens geom
_atom_sites_solution_primary direct
_atom_sites_solution_secondary difmap
_audit_creation_method SHELXL-97
_cell_angle_alpha 73.026(2)
_cell_angle_beta 79.848(2)
_cell_angle_gamma 62.756(2)
_cell_formula_units_Z 2
_cell_length_a 12.1942(13)
_cell_length_b 12.5107(13)
_cell_length_c 13.1203(14)
_cell_measurement_reflns_used 8301
_cell_measurement_temperature 150(2)
_cell_measurement_theta_max 27.5
_cell_measurement_theta_min 2.2
_cell_volume 1699.9(3)
_computing_cell_refinement 'Bruker SAINT version 6.36a (Bruker, 2000)'
_computing_data_collection 'Bruker SMART version 5.625 (Bruker, 2001)'
_computing_data_reduction 'Bruker SAINT; Bruker SHELXTL (Bruker, 2001)'
_computing_publication_material 'enCIFer (CCDC, 2003); PLATON (Spek, 2003)'
_computing_structure_refinement 'SHELXL-97 (Sheldrick, 1997)'
_computing_structure_solution 'SHELXS-97 (Sheldrick, 1990)'
_diffrn_ambient_temperature 150(2)
_diffrn_measured_fraction_theta_full 0.975
_diffrn_measured_fraction_theta_max 0.973
_diffrn_measurement_device_type 'Bruker SMART APEX CCD area detector'
_diffrn_measurement_method \w
_diffrn_radiation_monochromator graphite
_diffrn_radiation_source 'normal-focus sealed tube'
_diffrn_radiation_type MoK\a
_diffrn_radiation_wavelength 0.71073
_diffrn_reflns_av_R_equivalents 0.014
_diffrn_reflns_av_sigmaI/netI 0.0202
_diffrn_reflns_limit_h_max 15
_diffrn_reflns_limit_h_min -15
_diffrn_reflns_limit_k_max 16
_diffrn_reflns_limit_k_min -15
_diffrn_reflns_limit_l_max 17
_diffrn_reflns_limit_l_min -17
_diffrn_reflns_number 15098
_diffrn_reflns_theta_full 27.50
_diffrn_reflns_theta_max 27.53
_diffrn_reflns_theta_min 1.89
_diffrn_standards_decay_% 0
_diffrn_standards_number 0
_exptl_absorpt_coefficient_mu 0.805
_exptl_absorpt_correction_T_max 1.000
_exptl_absorpt_correction_T_min 0.860
_exptl_absorpt_correction_type multi-scan
_exptl_absorpt_process_details 'Bruker SADABS v2.05'
_exptl_crystal_colour 'Golden brown'
_exptl_crystal_density_diffrn 1.547
_exptl_crystal_density_method 'not measured'
_exptl_crystal_description tablet
_exptl_crystal_F_000 812
_exptl_crystal_size_max 0.28
_exptl_crystal_size_mid 0.21
_exptl_crystal_size_min 0.14
_refine_diff_density_max 0.914
_refine_diff_density_min -0.443
_refine_diff_density_rms 0.058
_refine_ls_extinction_method none
_refine_ls_goodness_of_fit_ref 1.051
_refine_ls_hydrogen_treatment constr
_refine_ls_matrix_type full
_refine_ls_number_parameters 478
_refine_ls_number_reflns 7616
_refine_ls_number_restraints 0
_refine_ls_restrained_S_all 1.051
_refine_ls_R_factor_all 0.0387
_refine_ls_R_factor_gt 0.0329
_refine_ls_shift/su_max 0.001
_refine_ls_shift/su_mean 0.000
_refine_ls_structure_factor_coef Fsqd
_refine_ls_weighting_details 'calc w=1/[\s^2^(Fo^2^)+(0.0469P)^2^+0.9870P] where P=(Fo^2^+2Fc^2^)/3'
_refine_ls_weighting_scheme calc
_refine_ls_wR_factor_gt 0.0852
_refine_ls_wR_factor_ref 0.0892
_reflns_number_gt 6728
_reflns_number_total 7616
_reflns_threshold_expression >2\s(I)
_cod_data_source_file ic901012w_si_002_02.cif
_cod_data_source_block ZnL1
_cod_depositor_comments
;
The following automatic conversions were performed:
'_symmetry_cell_setting' value 'Triclinic' changed to 'triclinic'
according to '/home/saulius/struct/CIF-dictionaries/cif_core.dic'
dictionary named 'cif_core.dic' version 2.4.1 from 2010-06-29.

Automatic conversion script
Id: cif_fix_enum 1527 2010-12-29 10:47:43Z saulius 
;
_cod_database_code 4303241

loop_
_symmetry_equiv_pos_as_xyz
'x, y, z'
'-x, -y, -z'

loop_
_atom_site_label
_atom_site_type_symbol
_atom_site_fract_x
_atom_site_fract_y
_atom_site_fract_z
_atom_site_U_iso_or_equiv
_atom_site_adp_type
_atom_site_occupancy
_atom_site_symmetry_multiplicity
_atom_site_calc_flag
_atom_site_refinement_flags
_atom_site_disorder_assembly
_atom_site_disorder_group
Zn1 Zn 0.274183(17) 0.360655(17) 0.249165(15) 0.01817(7) Uani 1 1 d . . .
N1 N 0.46359(13) 0.35126(13) 0.23248(12) 0.0222(3) Uani 1 1 d . . .
N5 N 0.12252(13) 0.30078(13) 0.30502(11) 0.0204(3) Uani 1 1 d . . .
C2 C 0.45745(17) 0.44268(17) 0.28639(15) 0.0250(4) Uani 1 1 d . . .
H2A H 0.4114 0.5276 0.2431 0.030 Uiso 1 1 calc R . .
H2B H 0.5420 0.4311 0.2932 0.030 Uiso 1 1 calc R . .
N2 N 0.35380(13) 0.30321(13) 0.09343(12) 0.0213(3) Uani 1 1 d . . .
C3 C 0.39314(18) 0.42673(17) 0.39691(15) 0.0264(4) Uani 1 1 d . . .
H3A H 0.4499 0.3517 0.4456 0.032 Uiso 1 1 calc R . .
H3B H 0.3731 0.4989 0.4255 0.032 Uiso 1 1 calc R . .
N4 N 0.27761(14) 0.41524(14) 0.39363(12) 0.0229(3) Uani 1 1 d . . .
N3 N 0.18036(13) 0.56285(13) 0.19623(11) 0.0202(3) Uani 1 1 d . . .
C5 C 0.26766(18) 0.31263(17) 0.48022(14) 0.0263(4) Uani 1 1 d . . .
H5A H 0.1839 0.3173 0.4835 0.032 Uiso 1 1 calc R . .
H5B H 0.2808 0.3205 0.5495 0.032 Uiso 1 1 calc R . .
C6 C 0.36409(18) 0.18760(17) 0.46006(14) 0.0260(4) Uani 1 1 d . . .
H6A H 0.4464 0.1741 0.4763 0.031 Uiso 1 1 calc R . .
H6B H 0.3449 0.1209 0.5094 0.031 Uiso 1 1 calc R . .
N7 N 0.36930(13) 0.17856(13) 0.34770(12) 0.0216(3) Uani 1 1 d . . .
C8 C 0.49794(16) 0.12865(17) 0.30211(16) 0.0260(4) Uani 1 1 d . . .
H8A H 0.4992 0.1093 0.2338 0.031 Uiso 1 1 calc R . .
H8B H 0.5494 0.0509 0.3518 0.031 Uiso 1 1 calc R . .
C9 C 0.55207(16) 0.22237(17) 0.28282(16) 0.0267(4) Uani 1 1 d . . .
H9A H 0.5753 0.2214 0.3518 0.032 Uiso 1 1 calc R . .
H9B H 0.6280 0.1970 0.2360 0.032 Uiso 1 1 calc R . .
C10 C 0.49058(17) 0.38496(17) 0.11768(15) 0.0251(4) Uani 1 1 d . . .
H10A H 0.5794 0.3655 0.1039 0.030 Uiso 1 1 calc R . .
H10B H 0.4424 0.4751 0.0897 0.030 Uiso 1 1 calc R . .
C11 C 0.45817(16) 0.31481(16) 0.06097(14) 0.0238(4) Uani 1 1 d . . .
C12 C 0.53710(18) 0.26659(18) -0.02264(16) 0.0299(4) Uani 1 1 d . . .
H12 H 0.6102 0.2784 -0.0435 0.036 Uiso 1 1 calc R . .
C13 C 0.50836(19) 0.20285(19) -0.07373(16) 0.0333(4) Uani 1 1 d . . .
H13 H 0.5621 0.1682 -0.1292 0.040 Uiso 1 1 calc R . .
C14 C 0.39828(18) 0.18901(17) -0.04347(15) 0.0274(4) Uani 1 1 d . . .
C15 C 0.3610(2) 0.12578(19) -0.09425(16) 0.0348(4) Uani 1 1 d . . .
H15 H 0.4130 0.0887 -0.1492 0.042 Uiso 1 1 calc R . .
C16 C 0.2523(2) 0.1178(2) -0.06526(17) 0.0384(5) Uani 1 1 d . . .
H16 H 0.2287 0.0747 -0.0993 0.046 Uiso 1 1 calc R . .
C17 C 0.1743(2) 0.1737(2) 0.01572(17) 0.0377(5) Uani 1 1 d . . .
H17 H 0.0977 0.1687 0.0350 0.045 Uiso 1 1 calc R . .
C18 C 0.20690(18) 0.23510(19) 0.06723(16) 0.0302(4) Uani 1 1 d . . .
H18 H 0.1528 0.2725 0.1212 0.036 Uiso 1 1 calc R . .
C19 C 0.32067(17) 0.24265(16) 0.04008(14) 0.0231(3) Uani 1 1 d . . .
C20 C 0.16922(17) 0.53532(17) 0.38729(14) 0.0254(4) Uani 1 1 d . . .
H20A H 0.1742 0.5765 0.4392 0.031 Uiso 1 1 calc R . .
H20B H 0.0930 0.5227 0.4051 0.031 Uiso 1 1 calc R . .
C21 C 0.16524(16) 0.61603(16) 0.27525(14) 0.0218(3) Uani 1 1 d . . .
C22 C 0.14528(17) 0.73990(17) 0.25806(16) 0.0266(4) Uani 1 1 d . . .
H22 H 0.1369 0.7736 0.3167 0.032 Uiso 1 1 calc R . .
C23 C 0.13812(17) 0.81112(17) 0.15615(16) 0.0288(4) Uani 1 1 d . . .
H23 H 0.1275 0.8940 0.1433 0.035 Uiso 1 1 calc R . .
C24 C 0.14659(16) 0.76107(17) 0.07003(15) 0.0250(4) Uani 1 1 d . . .
C25 C 0.13597(18) 0.83029(19) -0.03833(16) 0.0315(4) Uani 1 1 d . . .
H25 H 0.1247 0.9137 -0.0550 0.038 Uiso 1 1 calc R . .
C26 C 0.14171(19) 0.7784(2) -0.11838(16) 0.0349(5) Uani 1 1 d . . .
H26 H 0.1359 0.8253 -0.1903 0.042 Uiso 1 1 calc R . .
C27 C 0.15631(18) 0.6552(2) -0.09446(15) 0.0318(4) Uani 1 1 d . . .
H27 H 0.1578 0.6204 -0.1504 0.038 Uiso 1 1 calc R . .
C28 C 0.16845(17) 0.58488(17) 0.00903(14) 0.0260(4) Uani 1 1 d . . .
H28 H 0.1784 0.5020 0.0240 0.031 Uiso 1 1 calc R . .
C29 C 0.16618(15) 0.63543(16) 0.09323(14) 0.0212(3) Uani 1 1 d . . .
C30 C 0.30627(16) 0.10496(16) 0.34054(15) 0.0232(3) Uani 1 1 d . . .
H30A H 0.3303 0.0295 0.3998 0.028 Uiso 1 1 calc R . .
H30B H 0.3325 0.0787 0.2726 0.028 Uiso 1 1 calc R . .
C31 C 0.16778(16) 0.17908(16) 0.34593(14) 0.0213(3) Uani 1 1 d . . .
C32 C 0.09388(17) 0.11570(17) 0.39028(14) 0.0255(4) Uani 1 1 d . . .
H32 H 0.1307 0.0280 0.4142 0.031 Uiso 1 1 calc R . .
C33 C -0.03086(18) 0.18156(18) 0.39847(15) 0.0267(4) Uani 1 1 d . . .
H33 H -0.0819 0.1404 0.4302 0.032 Uiso 1 1 calc R . .
C34 C -0.08396(16) 0.31190(17) 0.35934(13) 0.0227(3) Uani 1 1 d . . .
C35 C -0.21342(17) 0.38610(19) 0.36607(15) 0.0279(4) Uani 1 1 d . . .
H35 H -0.2666 0.3485 0.4012 0.033 Uiso 1 1 calc R . .
C36 C -0.26218(17) 0.51071(19) 0.32270(16) 0.0307(4) Uani 1 1 d . . .
H36 H -0.3489 0.5596 0.3277 0.037 Uiso 1 1 calc R . .
C37 C -0.18345(18) 0.56665(19) 0.27040(17) 0.0315(4) Uani 1 1 d . . .
H37 H -0.2179 0.6533 0.2395 0.038 Uiso 1 1 calc R . .
C38 C -0.05786(17) 0.49802(17) 0.26341(16) 0.0272(4) Uani 1 1 d . . .
H38 H -0.0063 0.5373 0.2274 0.033 Uiso 1 1 calc R . .
C39 C -0.00475(16) 0.36908(16) 0.30961(13) 0.0207(3) Uani 1 1 d . . .
B1 B 0.1414(2) 0.0649(2) 0.66087(19) 0.0348(5) Uani 1 1 d . . .
F1 F 0.10010(14) 0.19107(12) 0.61752(12) 0.0495(3) Uani 1 1 d . . .
F2 F 0.1802(2) 0.03063(17) 0.76272(12) 0.0702(5) Uani 1 1 d . . .
F3 F 0.04499(13) 0.03243(13) 0.66526(13) 0.0511(4) Uani 1 1 d . . .
F4 F 0.23671(12) -0.00089(13) 0.59716(10) 0.0453(3) Uani 1 1 d . . .
B2 B 0.3935(2) 0.7875(2) 0.35826(18) 0.0289(4) Uani 1 1 d . . .
F5 F 0.34571(15) 0.79379(15) 0.46121(11) 0.0580(4) Uani 1 1 d . . .
F6 F 0.42530(13) 0.67264(12) 0.34137(14) 0.0543(4) Uani 1 1 d . . .
F7 F 0.30877(11) 0.87882(11) 0.28497(10) 0.0376(3) Uani 1 1 d . . .
F8 F 0.49955(12) 0.80691(12) 0.34386(11) 0.0439(3) Uani 1 1 d . . .

loop_
_atom_site_aniso_label
_atom_site_aniso_U_11
_atom_site_aniso_U_22
_atom_site_aniso_U_33
_atom_site_aniso_U_23
_atom_site_aniso_U_13
_atom_site_aniso_U_12
Zn1 0.01895(10) 0.01773(10) 0.01849(10) -0.00367(7) -0.00207(7) -0.00848(8)
N1 0.0219(7) 0.0212(7) 0.0244(7) -0.0034(6) -0.0032(6) -0.0108(6)
N5 0.0213(7) 0.0206(7) 0.0203(7) -0.0047(6) -0.0012(5) -0.0101(6)
C2 0.0264(9) 0.0250(9) 0.0284(9) -0.0042(7) -0.0063(7) -0.0147(7)
N2 0.0205(7) 0.0214(7) 0.0215(7) -0.0051(6) -0.0011(6) -0.0086(6)
C3 0.0331(10) 0.0266(9) 0.0247(9) -0.0043(7) -0.0079(7) -0.0161(8)
N4 0.0274(8) 0.0227(7) 0.0203(7) -0.0026(6) -0.0032(6) -0.0131(6)
N3 0.0196(7) 0.0198(7) 0.0213(7) -0.0041(6) -0.0013(5) -0.0090(6)
C5 0.0365(10) 0.0276(9) 0.0181(8) -0.0027(7) -0.0025(7) -0.0178(8)
C6 0.0332(10) 0.0235(9) 0.0217(8) 0.0014(7) -0.0086(7) -0.0140(8)
N7 0.0215(7) 0.0204(7) 0.0241(7) -0.0039(6) -0.0033(6) -0.0100(6)
C8 0.0211(8) 0.0204(8) 0.0340(10) -0.0037(7) -0.0051(7) -0.0072(7)
C9 0.0206(8) 0.0244(9) 0.0328(10) -0.0031(8) -0.0055(7) -0.0087(7)
C10 0.0224(8) 0.0272(9) 0.0272(9) -0.0056(7) 0.0012(7) -0.0133(7)
C11 0.0222(8) 0.0226(8) 0.0232(8) -0.0028(7) -0.0026(7) -0.0080(7)
C12 0.0244(9) 0.0335(10) 0.0297(10) -0.0082(8) 0.0053(7) -0.0127(8)
C13 0.0334(10) 0.0345(11) 0.0263(9) -0.0124(8) 0.0063(8) -0.0096(8)
C14 0.0322(10) 0.0229(9) 0.0230(9) -0.0055(7) -0.0033(7) -0.0079(7)
C15 0.0469(12) 0.0304(10) 0.0267(10) -0.0128(8) -0.0017(9) -0.0130(9)
C16 0.0533(13) 0.0375(11) 0.0346(11) -0.0126(9) -0.0080(10) -0.0238(10)
C17 0.0420(12) 0.0484(13) 0.0355(11) -0.0134(10) -0.0032(9) -0.0279(10)
C18 0.0315(10) 0.0390(11) 0.0268(9) -0.0125(8) 0.0012(8) -0.0189(9)
C19 0.0269(9) 0.0217(8) 0.0204(8) -0.0048(7) -0.0035(7) -0.0097(7)
C20 0.0303(9) 0.0247(9) 0.0216(8) -0.0083(7) 0.0007(7) -0.0112(7)
C21 0.0200(8) 0.0226(8) 0.0236(8) -0.0067(7) -0.0008(6) -0.0095(7)
C22 0.0260(9) 0.0238(9) 0.0322(10) -0.0111(8) -0.0024(7) -0.0095(7)
C23 0.0273(9) 0.0204(9) 0.0390(11) -0.0043(8) -0.0045(8) -0.0112(7)
C24 0.0189(8) 0.0234(9) 0.0312(9) -0.0007(7) -0.0034(7) -0.0106(7)
C25 0.0269(9) 0.0281(10) 0.0355(10) 0.0049(8) -0.0051(8) -0.0147(8)
C26 0.0306(10) 0.0426(12) 0.0253(9) 0.0068(8) -0.0047(8) -0.0184(9)
C27 0.0296(10) 0.0390(11) 0.0233(9) -0.0062(8) -0.0029(7) -0.0121(8)
C28 0.0257(9) 0.0257(9) 0.0238(9) -0.0036(7) -0.0039(7) -0.0092(7)
C29 0.0169(8) 0.0225(8) 0.0227(8) -0.0027(7) -0.0018(6) -0.0085(6)
C30 0.0240(8) 0.0180(8) 0.0282(9) -0.0039(7) -0.0029(7) -0.0101(7)
C31 0.0247(8) 0.0218(8) 0.0199(8) -0.0051(7) -0.0031(6) -0.0114(7)
C32 0.0311(9) 0.0235(9) 0.0246(9) -0.0023(7) -0.0030(7) -0.0156(8)
C33 0.0307(9) 0.0322(10) 0.0232(9) -0.0029(7) -0.0010(7) -0.0211(8)
C34 0.0243(8) 0.0303(9) 0.0182(8) -0.0071(7) -0.0008(6) -0.0151(7)
C35 0.0254(9) 0.0404(11) 0.0246(9) -0.0121(8) 0.0021(7) -0.0184(8)
C36 0.0203(8) 0.0380(11) 0.0350(10) -0.0156(9) -0.0013(7) -0.0094(8)
C37 0.0259(9) 0.0263(10) 0.0398(11) -0.0075(8) -0.0068(8) -0.0077(8)
C38 0.0234(9) 0.0254(9) 0.0339(10) -0.0057(8) -0.0033(7) -0.0115(7)
C39 0.0214(8) 0.0248(9) 0.0190(8) -0.0067(7) -0.0019(6) -0.0113(7)
B1 0.0360(12) 0.0385(13) 0.0289(11) -0.0058(10) 0.0012(9) -0.0175(10)
F1 0.0553(8) 0.0376(7) 0.0542(8) -0.0065(6) 0.0131(7) -0.0272(7)
F2 0.1208(15) 0.0747(11) 0.0339(8) -0.0094(7) -0.0154(9) -0.0562(11)
F3 0.0407(7) 0.0427(8) 0.0778(10) -0.0244(7) 0.0080(7) -0.0227(6)
F4 0.0344(7) 0.0501(8) 0.0371(7) -0.0077(6) -0.0022(5) -0.0078(6)
B2 0.0307(11) 0.0249(10) 0.0327(11) -0.0094(9) 0.0004(9) -0.0126(9)
F5 0.0619(9) 0.0598(9) 0.0344(7) -0.0056(7) 0.0093(7) -0.0186(8)
F6 0.0455(8) 0.0280(7) 0.0957(12) -0.0256(7) -0.0067(8) -0.0137(6)
F7 0.0353(6) 0.0345(6) 0.0421(7) -0.0120(5) -0.0102(5) -0.0097(5)
F8 0.0370(7) 0.0452(7) 0.0574(8) -0.0112(6) -0.0085(6) -0.0229(6)

loop_
_atom_type_symbol
_atom_type_description
_atom_type_scat_dispersion_real
_atom_type_scat_dispersion_imag
_atom_type_scat_source
C C 0.0033 0.0016 'International Tables Vol C Tables 4.2.6.8 and 6.1.1.4'
H H 0.0000 0.0000 'International Tables Vol C Tables 4.2.6.8 and 6.1.1.4'
B B 0.0013 0.0007 'International Tables Vol C Tables 4.2.6.8 and 6.1.1.4'
N N 0.0061 0.0033 'International Tables Vol C Tables 4.2.6.8 and 6.1.1.4'
F F 0.0171 0.0103 'International Tables Vol C Tables 4.2.6.8 and 6.1.1.4'
Zn Zn 0.2839 1.4301 'International Tables Vol C Tables 4.2.6.8 and 6.1.1.4'

loop_
_geom_angle_atom_site_label_1
_geom_angle_atom_site_label_2
_geom_angle_atom_site_label_3
_geom_angle
_geom_angle_site_symmetry_1
_geom_angle_site_symmetry_3
_geom_angle_publ_flag
N7 Zn1 N3 160.95(6) . . ?
N7 Zn1 N4 82.02(6) . . ?
N3 Zn1 N4 78.93(5) . . ?
N7 Zn1 N1 80.68(5) . . ?
N3 Zn1 N1 95.02(5) . . ?
N4 Zn1 N1 78.50(5) . . ?
N7 Zn1 N5 77.97(5) . . ?
N3 Zn1 N5 105.00(5) . . ?
N4 Zn1 N5 97.85(5) . . ?
N1 Zn1 N5 158.64(5) . . ?
N7 Zn1 N2 94.49(5) . . ?
N3 Zn1 N2 102.53(5) . . ?
N4 Zn1 N2 154.69(6) . . ?
N1 Zn1 N2 76.20(5) . . ?
N5 Zn1 N2 105.96(5) . . ?
C10 N1 C2 111.85(14) . . ?
C10 N1 C9 111.81(14) . . ?
C2 N1 C9 111.87(14) . . ?
C10 N1 Zn1 105.41(10) . . ?
C2 N1 Zn1 106.61(10) . . ?
C9 N1 Zn1 108.90(10) . . ?
C31 N5 C39 117.83(14) . . ?
C31 N5 Zn1 111.03(11) . . ?
C39 N5 Zn1 130.98(11) . . ?
N1 C2 C3 110.16(14) . . ?
C11 N2 C19 117.76(15) . . ?
C11 N2 Zn1 111.78(11) . . ?
C19 N2 Zn1 129.60(12) . . ?
N4 C3 C2 111.65(14) . . ?
C20 N4 C5 114.50(14) . . ?
C20 N4 C3 110.97(14) . . ?
C5 N4 C3 112.09(14) . . ?
C20 N4 Zn1 104.30(10) . . ?
C5 N4 Zn1 102.23(10) . . ?
C3 N4 Zn1 112.18(11) . . ?
C21 N3 C29 118.25(15) . . ?
C21 N3 Zn1 111.23(11) . . ?
C29 N3 Zn1 128.23(11) . . ?
N4 C5 C6 110.15(15) . . ?
N7 C6 C5 113.30(14) . . ?
C30 N7 C8 110.99(14) . . ?
C30 N7 C6 111.37(14) . . ?
C8 N7 C6 111.84(14) . . ?
C30 N7 Zn1 106.89(10) . . ?
C8 N7 Zn1 106.42(11) . . ?
C6 N7 Zn1 109.07(11) . . ?
N7 C8 C9 110.86(14) . . ?
N1 C9 C8 112.56(14) . . ?
N1 C10 C11 110.36(14) . . ?
N2 C11 C12 123.38(17) . . ?
N2 C11 C10 116.99(16) . . ?
C12 C11 C10 119.63(16) . . ?
C13 C12 C11 119.78(18) . . ?
C12 C13 C14 119.24(17) . . ?
C13 C14 C15 122.49(18) . . ?
C13 C14 C19 118.28(17) . . ?
C15 C14 C19 119.22(18) . . ?
C16 C15 C14 120.81(19) . . ?
C15 C16 C17 119.80(19) . . ?
C18 C17 C16 121.3(2) . . ?
C17 C18 C19 120.02(18) . . ?
N2 C19 C18 119.73(16) . . ?
N2 C19 C14 121.49(16) . . ?
C18 C19 C14 118.77(17) . . ?
N4 C20 C21 109.22(14) . . ?
N3 C21 C22 123.15(16) . . ?
N3 C21 C20 115.98(15) . . ?
C22 C21 C20 120.87(16) . . ?
C23 C22 C21 119.27(17) . . ?
C22 C23 C24 119.69(17) . . ?
C23 C24 C29 118.02(17) . . ?
C23 C24 C25 123.25(17) . . ?
C29 C24 C25 118.72(17) . . ?
C26 C25 C24 120.92(18) . . ?
C25 C26 C27 120.09(18) . . ?
C28 C27 C26 120.66(19) . . ?
C27 C28 C29 120.34(18) . . ?
N3 C29 C28 119.44(16) . . ?
N3 C29 C24 121.37(16) . . ?
C28 C29 C24 119.18(16) . . ?
N7 C30 C31 110.99(14) . . ?
N5 C31 C32 123.71(16) . . ?
N5 C31 C30 117.71(15) . . ?
C32 C31 C30 118.54(15) . . ?
C33 C32 C31 119.21(17) . . ?
C32 C33 C34 119.44(16) . . ?
C33 C34 C39 118.41(16) . . ?
C33 C34 C35 122.23(16) . . ?
C39 C34 C35 119.34(17) . . ?
C36 C35 C34 120.77(17) . . ?
C35 C36 C37 119.71(18) . . ?
C38 C37 C36 121.08(18) . . ?
C37 C38 C39 120.33(17) . . ?
N5 C39 C38 120.09(15) . . ?
N5 C39 C34 121.21(16) . . ?
C38 C39 C34 118.70(16) . . ?
F2 B1 F4 109.4(2) . . ?
F2 B1 F1 112.0(2) . . ?
F4 B1 F1 110.52(18) . . ?
F2 B1 F3 108.19(19) . . ?
F4 B1 F3 107.57(19) . . ?
F1 B1 F3 109.04(19) . . ?
F6 B2 F5 111.37(19) . . ?
F6 B2 F7 109.54(18) . . ?
F5 B2 F7 110.35(17) . . ?
F6 B2 F8 108.57(17) . . ?
F5 B2 F8 107.84(18) . . ?
F7 B2 F8 109.10(17) . . ?

loop_
_geom_bond_atom_site_label_1
_geom_bond_atom_site_label_2
_geom_bond_distance
_geom_bond_site_symmetry_2
_geom_bond_publ_flag
Zn1 N7 2.1439(15) . ?
Zn1 N3 2.1897(14) . ?
Zn1 N4 2.2070(15) . ?
Zn1 N1 2.2327(15) . ?
Zn1 N5 2.2336(14) . ?
Zn1 N2 2.2701(15) . ?
N1 C10 1.462(2) . ?
N1 C2 1.480(2) . ?
N1 C9 1.496(2) . ?
N5 C31 1.330(2) . ?
N5 C39 1.388(2) . ?
C2 C3 1.527(3) . ?
N2 C11 1.328(2) . ?
N2 C19 1.384(2) . ?
C3 N4 1.489(2) . ?
N4 C20 1.469(2) . ?
N4 C5 1.482(2) . ?
N3 C21 1.332(2) . ?
N3 C29 1.379(2) . ?
C5 C6 1.532(3) . ?
C6 N7 1.499(2) . ?
N7 C30 1.474(2) . ?
N7 C8 1.483(2) . ?
C8 C9 1.533(2) . ?
C10 C11 1.511(3) . ?
C11 C12 1.406(3) . ?
C12 C13 1.363(3) . ?
C13 C14 1.405(3) . ?
C14 C15 1.421(3) . ?
C14 C19 1.425(3) . ?
C15 C16 1.353(3) . ?
C16 C17 1.411(3) . ?
C17 C18 1.372(3) . ?
C18 C19 1.410(3) . ?
C20 C21 1.515(2) . ?
C21 C22 1.408(2) . ?
C22 C23 1.365(3) . ?
C23 C24 1.411(3) . ?
C24 C29 1.422(2) . ?
C24 C25 1.425(3) . ?
C25 C26 1.364(3) . ?
C26 C27 1.412(3) . ?
C27 C28 1.376(3) . ?
C28 C29 1.415(3) . ?
C30 C31 1.510(2) . ?
C31 C32 1.407(2) . ?
C32 C33 1.360(3) . ?
C33 C34 1.416(3) . ?
C34 C39 1.417(2) . ?
C34 C35 1.421(3) . ?
C35 C36 1.364(3) . ?
C36 C37 1.409(3) . ?
C37 C38 1.372(3) . ?
C38 C39 1.414(3) . ?
B1 F2 1.377(3) . ?
B1 F4 1.382(3) . ?
B1 F1 1.385(3) . ?
B1 F3 1.397(3) . ?
B2 F6 1.382(2) . ?
B2 F5 1.383(3) . ?
B2 F7 1.388(3) . ?
B2 F8 1.393(3) . ?
